data_7104529
loop_
_publ_author_name
'Jiang, Zuoquan'
'Chen, Yonghua'
'Fan, Cong'
'Yang, Chuluo'
'Wang, Qi'
'Tao, Youtian'
'Zhang, Zhiqiang'
'Qin, Jingui'
'Ma, Dongge'

_publ_section_title
;
 Bridged triphenylamines as novel host materials for highly efficient
 blue and green phosphorescent OLEDs.
;
_journal_issue 23
_journal_name_full 'Chemical communications (Cambridge, England)'
_journal_page_first 3398
_journal_page_last 3400
_journal_paper_doi 10.1039/b902950h
_journal_volume 34
_journal_year 2009
_chemical_formula_sum 'C92 H83 N O2 Si2'
_chemical_formula_weight 1290.77
_chemical_name_systematic
;
?
;
_space_group_IT_number 14
_symmetry_cell_setting monoclinic
_symmetry_space_group_name_Hall '-P 2ybc'
_symmetry_space_group_name_H-M 'P 1 21/c 1'
_atom_sites_solution_hydrogens geom
_atom_sites_solution_primary direct
_atom_sites_solution_secondary difmap
_audit_creation_method SHELXL-97
_cell_angle_alpha 90.00
_cell_angle_beta 97.2890(10)
_cell_angle_gamma 90.00
_cell_formula_units_Z 4
_cell_length_a 14.6954(5)
_cell_length_b 19.5226(5)
_cell_length_c 26.3298(9)
_cell_measurement_reflns_used 7992
_cell_measurement_temperature 293(2)
_cell_measurement_theta_max 19.92
_cell_measurement_theta_min 2.22
_cell_volume 7492.8(4)
_computing_cell_refinement 'Bruker SMART'
_computing_data_collection 'Bruker SMART'
_computing_data_reduction 'Bruker SAINT'
_computing_molecular_graphics 'Bruker SHELXTL'
_computing_publication_material 'Bruker SHELXTL'
_computing_structure_refinement 'SHELXL-97 (Sheldrick, 1997)'
_computing_structure_solution 'SHELXS-97 (Sheldrick, 1990)'
_diffrn_ambient_temperature 293(2)
_diffrn_measured_fraction_theta_full 0.997
_diffrn_measured_fraction_theta_max 0.997
_diffrn_measurement_device_type 'CCD area detector'
_diffrn_measurement_method 'phi and omega scans'
_diffrn_radiation_monochromator graphite
_diffrn_radiation_source 'fine-focus sealed tube'
_diffrn_radiation_type MoK\a
_diffrn_radiation_wavelength 0.71073
_diffrn_reflns_av_R_equivalents 0.0746
_diffrn_reflns_av_sigmaI/netI 0.0710
_diffrn_reflns_limit_h_max 14
_diffrn_reflns_limit_h_min -17
_diffrn_reflns_limit_k_max 23
_diffrn_reflns_limit_k_min -23
_diffrn_reflns_limit_l_max 31
_diffrn_reflns_limit_l_min -31
_diffrn_reflns_number 59952
_diffrn_reflns_theta_full 25.05
_diffrn_reflns_theta_max 25.05
_diffrn_reflns_theta_min 1.56
_exptl_absorpt_coefficient_mu 0.097
_exptl_absorpt_correction_type none
_exptl_crystal_colour blue
_exptl_crystal_density_diffrn 1.144
_exptl_crystal_density_method 'not measured'
_exptl_crystal_description block
_exptl_crystal_F_000 2744
_exptl_crystal_size_max 0.30
_exptl_crystal_size_mid 0.20
_exptl_crystal_size_min 0.20
_refine_diff_density_max 0.617
_refine_diff_density_min -0.670
_refine_diff_density_rms 0.049
_refine_ls_extinction_method none
_refine_ls_goodness_of_fit_ref 0.880
_refine_ls_hydrogen_treatment mixed
_refine_ls_matrix_type full
_refine_ls_number_parameters 914
_refine_ls_number_reflns 13230
_refine_ls_number_restraints 40
_refine_ls_restrained_S_all 0.924
_refine_ls_R_factor_all 0.1160
_refine_ls_R_factor_gt 0.0659
_refine_ls_shift/su_max 0.000
_refine_ls_shift/su_mean 0.000
_refine_ls_structure_factor_coef Fsqd
_refine_ls_weighting_details 'calc w=1/[\s^2^(Fo^2^)+(0.1066P)^2^+0.0000P] where P=(Fo^2^+2Fc^2^)/3'
_refine_ls_weighting_scheme calc
_refine_ls_wR_factor_gt 0.1657
_refine_ls_wR_factor_ref 0.1831
_reflns_number_gt 6801
_reflns_number_total 13230
_reflns_threshold_expression >2sigma(I)
_cod_data_source_file B902950H.txt
_cod_data_source_block h:\080521e\work\080521dm
_cod_depositor_comments
;
The following automatic conversions were performed:
'_symmetry_cell_setting' value 'Monoclinic' changed to 'monoclinic'
according to '/home/saulius/struct/CIF-dictionaries/cif_core.dic'
dictionary named 'cif_core.dic' version 2.4.1 from 2010-06-29.

Automatic conversion script
Id: cif_fix_enum 1527 2010-12-29 10:47:43Z saulius 
;
_cod_original_sg_symbol_H-M P2(1)/c
_cod_database_code 7104529

loop_
_symmetry_equiv_pos_as_xyz
'x, y, z'
'-x, y+1/2, -z+1/2'
'-x, -y, -z'
'x, -y-1/2, z-1/2'

loop_
_atom_site_label
_atom_site_type_symbol
_atom_site_fract_x
_atom_site_fract_y
_atom_site_fract_z
_atom_site_U_iso_or_equiv
_atom_site_adp_type
_atom_site_occupancy
_atom_site_symmetry_multiplicity
_atom_site_calc_flag
_atom_site_refinement_flags
_atom_site_disorder_assembly
_atom_site_disorder_group
C1 C 0.4151(2) 0.30851(17) 0.26236(13) 0.0708(9) Uani 1 1 d . . .
C2 C 0.3598(3) 0.2689(2) 0.22834(13) 0.0914(11) Uani 1 1 d . . .
H2 H 0.2971 0.2774 0.2237 0.110 Uiso 1 1 calc R . .
C3 C 0.3944(4) 0.2164(2) 0.20044(17) 0.1233(16) Uani 1 1 d . . .
H3 H 0.3555 0.1901 0.1776 0.148 Uiso 1 1 calc R . .
C4 C 0.4867(5) 0.2045(3) 0.2074(3) 0.143(2) Uani 1 1 d . . .
H4 H 0.5103 0.1685 0.1899 0.171 Uiso 1 1 calc R . .
C5 C 0.5449(4) 0.2441(3) 0.2392(3) 0.144(2) Uani 1 1 d . . .
H5 H 0.6080 0.2371 0.2426 0.173 Uiso 1 1 calc R . .
C6 C 0.5075(3) 0.2949(2) 0.26632(17) 0.1044(13) Uani 1 1 d . . .
H6 H 0.5470 0.3216 0.2886 0.125 Uiso 1 1 calc R . .
C7 C 0.34247(19) 0.45663(16) 0.26627(11) 0.0610(8) Uani 1 1 d . . .
C8 C 0.3597(2) 0.46312(19) 0.21564(12) 0.0748(9) Uani 1 1 d . . .
H8 H 0.3805 0.4251 0.1993 0.090 Uiso 1 1 calc R . .
C9 C 0.3470(3) 0.5233(2) 0.18910(14) 0.0915(11) Uani 1 1 d . . .
H9 H 0.3602 0.5258 0.1555 0.110 Uiso 1 1 calc R . .
C10 C 0.3153(3) 0.5791(2) 0.21169(18) 0.1016(13) Uani 1 1 d . . .
H10 H 0.3061 0.6200 0.1936 0.122 Uiso 1 1 calc R . .
C11 C 0.2969(3) 0.57521(19) 0.26131(18) 0.1018(13) Uani 1 1 d . . .
H11 H 0.2751 0.6135 0.2770 0.122 Uiso 1 1 calc R . .
C12 C 0.3105(2) 0.51475(18) 0.28784(14) 0.0817(10) Uani 1 1 d . . .
H12 H 0.2977 0.5130 0.3215 0.098 Uiso 1 1 calc R . .
C13 C 0.4521(2) 0.3916(2) 0.35984(12) 0.0763(10) Uani 1 1 d . . .
C14 C 0.4850(3) 0.4565(3) 0.37258(16) 0.1243(17) Uani 1 1 d . . .
H14 H 0.4665 0.4934 0.3515 0.149 Uiso 1 1 calc R . .
C15 C 0.5458(5) 0.4665(5) 0.4168(3) 0.206(3) Uani 1 1 d . . .
H15 H 0.5663 0.5103 0.4260 0.247 Uiso 1 1 calc R . .
C16 C 0.5758(5) 0.4110(5) 0.4470(2) 0.203(4) Uani 1 1 d . . .
H16 H 0.6191 0.4177 0.4755 0.243 Uiso 1 1 calc R . .
C17 C 0.5436(4) 0.3475(4) 0.43609(19) 0.152(2) Uani 1 1 d . . .
H17 H 0.5621 0.3108 0.4574 0.183 Uiso 1 1 calc R . .
C18 C 0.4827(3) 0.3384(3) 0.39251(15) 0.1049(13) Uani 1 1 d . . .
H18 H 0.4610 0.2945 0.3846 0.126 Uiso 1 1 calc R . .
C19 C 0.26228(19) 0.33884(14) 0.32614(10) 0.0505(7) Uani 1 1 d . . .
C20 C 0.26190(18) 0.26986(14) 0.34065(10) 0.0503(7) Uani 1 1 d . . .
H20 H 0.3096 0.2421 0.3327 0.060 Uiso 1 1 calc R . .
C21 C 0.19452(17) 0.24038(13) 0.36616(9) 0.0473(7) Uani 1 1 d . . .
C22 C 0.12353(18) 0.28300(14) 0.37774(10) 0.0483(7) Uani 1 1 d . . .
C23 C 0.11841(19) 0.35035(14) 0.36134(11) 0.0556(7) Uani 1 1 d . . .
H23 H 0.0686 0.3772 0.3673 0.067 Uiso 1 1 calc R . .
C24 C 0.18640(19) 0.37802(14) 0.33628(10) 0.0558(7) Uani 1 1 d . . .
H24 H 0.1821 0.4235 0.3258 0.067 Uiso 1 1 calc R . .
C25 C 0.19799(17) 0.16581(13) 0.38346(10) 0.0490(7) Uani 1 1 d . . .
C26 C 0.25148(19) 0.12328(14) 0.34750(11) 0.0538(7) Uani 1 1 d . . .
C27 C 0.3348(2) 0.09426(18) 0.36149(13) 0.0788(10) Uani 1 1 d . . .
H27 H 0.3605 0.0960 0.3956 0.095 Uiso 1 1 calc R . .
C28 C 0.3827(2) 0.0619(2) 0.32578(17) 0.0994(13) Uani 1 1 d . . .
H28 H 0.4401 0.0432 0.3367 0.119 Uiso 1 1 calc R . .
C29 C 0.3482(3) 0.05687(19) 0.27567(15) 0.0831(10) Uani 1 1 d . . .
C30 C 0.2627(2) 0.08423(18) 0.26137(13) 0.0784(10) Uani 1 1 d . . .
H30 H 0.2362 0.0807 0.2275 0.094 Uiso 1 1 calc R . .
C31 C 0.2155(2) 0.11679(16) 0.29643(12) 0.0657(8) Uani 1 1 d . . .
H31 H 0.1578 0.1350 0.2855 0.079 Uiso 1 1 calc R . .
C32 C 0.4018(3) 0.0225(2) 0.23689(16) 0.1235(16) Uani 1 1 d . . .
H32A H 0.4603 0.0444 0.2374 0.185 Uiso 1 1 calc R . .
H32B H 0.3681 0.0264 0.2033 0.185 Uiso 1 1 calc R . .
H32C H 0.4106 -0.0251 0.2455 0.185 Uiso 1 1 calc R . .
C33 C 0.24609(19) 0.16062(15) 0.43966(11) 0.0556(7) Uani 1 1 d . . .
C34 C 0.2330(3) 0.10503(19) 0.46963(14) 0.0845(10) Uani 1 1 d . . .
H34 H 0.1911 0.0715 0.4572 0.101 Uiso 1 1 calc R . .
C35 C 0.2811(3) 0.0980(2) 0.51790(15) 0.0952(12) Uani 1 1 d . . .
H35 H 0.2716 0.0591 0.5369 0.114 Uiso 1 1 calc R . .
C36 C 0.3419(3) 0.1461(2) 0.53881(13) 0.0815(10) Uani 1 1 d . . .
C37 C 0.3548(3) 0.2010(2) 0.50888(14) 0.0947(12) Uani 1 1 d . . .
H37 H 0.3967 0.2345 0.5214 0.114 Uiso 1 1 calc R . .
C38 C 0.3074(2) 0.20853(18) 0.46029(13) 0.0779(10) Uani 1 1 d . . .
H38 H 0.3177 0.2473 0.4413 0.094 Uiso 1 1 calc R . .
C39 C 0.3917(3) 0.1370(3) 0.59180(14) 0.1286(17) Uani 1 1 d . . .
H39A H 0.3482 0.1364 0.6161 0.193 Uiso 1 1 calc R . .
H39B H 0.4339 0.1742 0.5996 0.193 Uiso 1 1 calc R . .
H39C H 0.4249 0.0945 0.5936 0.193 Uiso 1 1 calc R . .
C40 C 0.09898(18) 0.13972(14) 0.38201(10) 0.0535(7) Uani 1 1 d . . .
C41 C 0.0759(2) 0.07149(14) 0.37383(11) 0.0609(8) Uani 1 1 d . . .
H41 H 0.1201 0.0415 0.3647 0.073 Uiso 1 1 calc R . .
C42 C -0.0113(2) 0.04608(15) 0.37883(12) 0.0628(8) Uani 1 1 d . A .
C43 C -0.0765(2) 0.09319(15) 0.39015(11) 0.0623(8) Uani 1 1 d . . .
H43 H -0.1355 0.0777 0.3928 0.075 Uiso 1 1 calc R . .
C44 C -0.05795(18) 0.16187(14) 0.39759(10) 0.0528(7) Uani 1 1 d . . .
C45 C 0.03153(18) 0.18464(14) 0.39418(10) 0.0507(7) Uani 1 1 d . . .
C46 C -0.0319(2) -0.03081(17) 0.37480(16) 0.0855(11) Uani 1 1 d D . .
C47 C 0.0474(5) -0.0731(4) 0.3622(5) 0.111(4) Uani 0.645(12) 1 d PD A 1
H47A H 0.1022 -0.0590 0.3833 0.167 Uiso 0.645(12) 1 calc PR A 1
H47B H 0.0549 -0.0669 0.3268 0.167 Uiso 0.645(12) 1 calc PR A 1
H47C H 0.0357 -0.1206 0.3684 0.167 Uiso 0.645(12) 1 calc PR A 1
C48 C -0.1161(6) -0.0467(4) 0.3417(5) 0.144(6) Uani 0.645(12) 1 d PD A 1
H48A H -0.1057 -0.0427 0.3066 0.216 Uiso 0.645(12) 1 calc PR A 1
H48B H -0.1633 -0.0153 0.3484 0.216 Uiso 0.645(12) 1 calc PR A 1
H48C H -0.1348 -0.0926 0.3483 0.216 Uiso 0.645(12) 1 calc PR A 1
C49 C -0.0438(9) -0.0537(4) 0.4315(3) 0.144(5) Uani 0.645(12) 1 d PD A 1
H49A H -0.0549 -0.1021 0.4321 0.217 Uiso 0.645(12) 1 calc PR A 1
H49B H -0.0947 -0.0297 0.4426 0.217 Uiso 0.645(12) 1 calc PR A 1
H49C H 0.0111 -0.0430 0.4539 0.217 Uiso 0.645(12) 1 calc PR A 1
C47' C -0.1228(9) -0.0490(7) 0.3893(8) 0.120(7) Uani 0.355(12) 1 d PD A 2
H47D H -0.1305 -0.0978 0.3879 0.180 Uiso 0.355(12) 1 calc PR A 2
H47E H -0.1700 -0.0277 0.3660 0.180 Uiso 0.355(12) 1 calc PR A 2
H47F H -0.1270 -0.0332 0.4235 0.180 Uiso 0.355(12) 1 calc PR A 2
C48' C -0.0389(18) -0.0459(8) 0.3152(4) 0.168(12) Uani 0.355(12) 1 d PD A 2
H48D H 0.0177 -0.0336 0.3030 0.252 Uiso 0.355(12) 1 calc PR A 2
H48E H -0.0881 -0.0195 0.2974 0.252 Uiso 0.355(12) 1 calc PR A 2
H48F H -0.0507 -0.0938 0.3091 0.252 Uiso 0.355(12) 1 calc PR A 2
C49' C 0.0420(10) -0.0733(9) 0.4007(8) 0.124(8) Uani 0.355(12) 1 d PD A 2
H49D H 0.0613 -0.1058 0.3769 0.187 Uiso 0.355(12) 1 calc PR A 2
H49E H 0.0202 -0.0972 0.4286 0.187 Uiso 0.355(12) 1 calc PR A 2
H49F H 0.0929 -0.0447 0.4135 0.187 Uiso 0.355(12) 1 calc PR A 2
C50 C -0.13018(18) 0.21612(14) 0.40694(10) 0.0517(7) Uani 1 1 d . . .
C51 C -0.16323(19) 0.25416(15) 0.35634(11) 0.0549(7) Uani 1 1 d . . .
C52 C -0.1524(2) 0.22875(18) 0.30914(13) 0.0761(9) Uani 1 1 d . . .
H52 H -0.1254 0.1860 0.3065 0.091 Uiso 1 1 calc R . .
C53 C -0.1811(3) 0.2658(2) 0.26500(14) 0.0969(12) Uani 1 1 d . . .
H53 H -0.1718 0.2474 0.2335 0.116 Uiso 1 1 calc R . .
C54 C -0.2230(3) 0.3291(2) 0.26618(16) 0.0911(11) Uani 1 1 d . . .
C55 C -0.2352(3) 0.35262(19) 0.31365(16) 0.0956(12) Uani 1 1 d . . .
H55 H -0.2643 0.3945 0.3164 0.115 Uiso 1 1 calc R . .
C56 C -0.2062(2) 0.31682(18) 0.35717(13) 0.0794(10) Uani 1 1 d . . .
H56 H -0.2158 0.3354 0.3886 0.095 Uiso 1 1 calc R . .
C57 C -0.2519(4) 0.3683(3) 0.21719(16) 0.1396(18) Uani 1 1 d . . .
H57A H -0.3156 0.3597 0.2059 0.209 Uiso 1 1 calc R . .
H57B H -0.2158 0.3535 0.1913 0.209 Uiso 1 1 calc R . .
H57C H -0.2427 0.4164 0.2233 0.209 Uiso 1 1 calc R . .
C58 C -0.2110(2) 0.18152(14) 0.42924(12) 0.0564(8) Uani 1 1 d . . .
C59 C -0.2997(2) 0.18387(17) 0.40638(13) 0.0710(9) Uani 1 1 d . . .
H59 H -0.3144 0.2084 0.3762 0.085 Uiso 1 1 calc R . .
C60 C -0.3684(2) 0.1496(2) 0.42822(18) 0.0953(12) Uani 1 1 d . . .
H60 H -0.4283 0.1517 0.4119 0.114 Uiso 1 1 calc R . .
C61 C -0.3514(3) 0.1134(2) 0.4722(2) 0.0962(13) Uani 1 1 d . . .
C62 C -0.2622(3) 0.11130(18) 0.49552(16) 0.0902(11) Uani 1 1 d . . .
H62 H -0.2482 0.0865 0.5257 0.108 Uiso 1 1 calc R . .
C63 C -0.1930(2) 0.14546(16) 0.47485(14) 0.0739(9) Uani 1 1 d . . .
H63 H -0.1335 0.1442 0.4918 0.089 Uiso 1 1 calc R . .
C64 C -0.4270(3) 0.0750(3) 0.4949(2) 0.162(2) Uani 1 1 d . . .
H64A H -0.4820 0.1021 0.4910 0.243 Uiso 1 1 calc R . .
H64B H -0.4081 0.0667 0.5307 0.243 Uiso 1 1 calc R . .
H64C H -0.4386 0.0321 0.4775 0.243 Uiso 1 1 calc R . .
C65 C -0.08328(18) 0.26959(13) 0.44390(10) 0.0496(7) Uani 1 1 d . . .
C66 C 0.00510(18) 0.29068(13) 0.43745(10) 0.0498(7) Uani 1 1 d . . .
C67 C 0.04653(19) 0.34354(15) 0.46677(11) 0.0588(8) Uani 1 1 d . . .
H67 H 0.1059 0.3571 0.4627 0.071 Uiso 1 1 calc R . .
C68 C -0.0003(2) 0.37628(15) 0.50209(11) 0.0625(8) Uani 1 1 d . . .
H68 H 0.0282 0.4121 0.5212 0.075 Uiso 1 1 calc R . .
C69 C -0.08885(19) 0.35746(14) 0.51012(10) 0.0547(7) Uani 1 1 d . . .
C70 C -0.12794(18) 0.30379(14) 0.48032(10) 0.0518(7) Uani 1 1 d . . .
H70 H -0.1869 0.2899 0.4848 0.062 Uiso 1 1 calc R . .
C71 C -0.2477(2) 0.35017(19) 0.57353(11) 0.0709(9) Uani 1 1 d . . .
C72 C -0.2303(3) 0.2817(2) 0.58471(14) 0.1047(13) Uani 1 1 d . . .
H72 H -0.1717 0.2642 0.5838 0.126 Uiso 1 1 calc R . .
C73 C -0.3008(5) 0.2383(3) 0.59740(18) 0.150(2) Uani 1 1 d . . .
H73 H -0.2894 0.1919 0.6035 0.179 Uiso 1 1 calc R . .
C74 C -0.3848(5) 0.2644(5) 0.6006(2) 0.161(3) Uani 1 1 d . . .
H74 H -0.4305 0.2363 0.6105 0.193 Uiso 1 1 calc R . .
C75 C -0.4031(4) 0.3305(4) 0.5899(2) 0.148(2) Uani 1 1 d . . .
H75 H -0.4617 0.3475 0.5916 0.178 Uiso 1 1 calc R . .
C76 C -0.3363(3) 0.3727(2) 0.57648(13) 0.0978(13) Uani 1 1 d . . .
H76 H -0.3507 0.4183 0.5690 0.117 Uiso 1 1 calc R . .
C77 C -0.20597(19) 0.48428(16) 0.51948(11) 0.0610(8) Uani 1 1 d . . .
C78 C -0.2543(2) 0.53316(19) 0.54393(14) 0.0774(9) Uani 1 1 d . . .
H78 H -0.2601 0.5273 0.5784 0.093 Uiso 1 1 calc R . .
C79 C -0.2934(3) 0.5892(2) 0.5192(2) 0.0997(12) Uani 1 1 d . . .
H79 H -0.3256 0.6204 0.5368 0.120 Uiso 1 1 calc R . .
C80 C -0.2856(3) 0.5999(2) 0.4683(2) 0.1092(14) Uani 1 1 d . . .
H80 H -0.3133 0.6376 0.4511 0.131 Uiso 1 1 calc R . .
C81 C -0.2360(3) 0.5537(3) 0.44305(17) 0.1011(12) Uani 1 1 d . . .
H81 H -0.2278 0.5613 0.4091 0.121 Uiso 1 1 calc R . .
C82 C -0.1987(2) 0.49654(19) 0.46816(13) 0.0787(10) Uani 1 1 d . . .
H82 H -0.1677 0.4650 0.4502 0.094 Uiso 1 1 calc R . .
C83 C -0.0804(2) 0.43632(16) 0.61268(11) 0.0640(8) Uani 1 1 d . . .
C84 C -0.0878(3) 0.4109(2) 0.66105(13) 0.0896(11) Uani 1 1 d . . .
H84 H -0.1321 0.3779 0.6649 0.108 Uiso 1 1 calc R . .
C85 C -0.0313(4) 0.4332(3) 0.70392(16) 0.1214(16) Uani 1 1 d . . .
H85 H -0.0385 0.4157 0.7360 0.146 Uiso 1 1 calc R . .
C86 C 0.0355(4) 0.4811(3) 0.6992(2) 0.1167(16) Uani 1 1 d . . .
H86 H 0.0741 0.4958 0.7279 0.140 Uiso 1 1 calc R . .
C87 C 0.0444(3) 0.5068(2) 0.65201(19) 0.0973(12) Uani 1 1 d . . .
H87 H 0.0894 0.5393 0.6484 0.117 Uiso 1 1 calc R . .
C88 C -0.0126(2) 0.48510(18) 0.60966(13) 0.0760(9) Uani 1 1 d . . .
H88 H -0.0055 0.5037 0.5779 0.091 Uiso 1 1 calc R . .
N1 N 0.05285(14) 0.25411(11) 0.40267(8) 0.0524(6) Uani 1 1 d . . .
Si1 Si 0.36677(6) 0.37466(4) 0.30239(3) 0.0572(3) Uani 1 1 d . . .
Si2 Si -0.15552(6) 0.40671(4) 0.55406(3) 0.0581(3) Uani 1 1 d . . .
C89 C -0.0461(5) 0.2547(4) 0.1615(3) 0.228(4) Uani 1 1 d D . .
H89A H -0.0367 0.2591 0.1263 0.342 Uiso 1 1 calc R . .
H89B H -0.0795 0.2938 0.1714 0.342 Uiso 1 1 calc R . .
H89C H -0.0806 0.2138 0.1659 0.342 Uiso 1 1 calc R . .
C90 C 0.0435(6) 0.2508(3) 0.1938(3) 0.183(3) Uani 1 1 d D . .
C91 C 0.1225(7) 0.2135(5) 0.1192(3) 0.296(6) Uani 1 1 d D . .
H91A H 0.0661 0.1922 0.1037 0.356 Uiso 1 1 calc R . .
H91B H 0.1668 0.1769 0.1266 0.356 Uiso 1 1 calc R . .
C92 C 0.1542(6) 0.2540(3) 0.0811(3) 0.229(4) Uani 1 1 d D . .
H92A H 0.1038 0.2790 0.0632 0.344 Uiso 1 1 calc R . .
H92B H 0.1809 0.2251 0.0575 0.344 Uiso 1 1 calc R . .
H92C H 0.1995 0.2856 0.0966 0.344 Uiso 1 1 calc R . .
O2 O 0.1052(4) 0.2386(3) 0.1655(3) 0.258(4) Uani 1 1 d D . .
O1 O 0.0560(5) 0.2758(4) 0.2381(2) 0.294(4) Uani 1 1 d D . .

loop_
_atom_site_aniso_label
_atom_site_aniso_U_11
_atom_site_aniso_U_22
_atom_site_aniso_U_33
_atom_site_aniso_U_23
_atom_site_aniso_U_13
_atom_site_aniso_U_12
C1 0.063(2) 0.079(2) 0.076(2) 0.0121(18) 0.0313(18) -0.0030(19)
C2 0.095(3) 0.105(3) 0.079(2) -0.019(2) 0.031(2) -0.005(2)
C3 0.158(5) 0.114(4) 0.109(3) -0.026(3) 0.062(3) -0.008(3)
C4 0.169(6) 0.097(4) 0.188(6) -0.011(4) 0.123(5) 0.008(4)
C5 0.114(4) 0.116(4) 0.217(6) 0.008(4) 0.085(5) 0.022(4)
C6 0.076(3) 0.103(3) 0.142(4) -0.005(3) 0.047(3) 0.007(2)
C7 0.0522(19) 0.071(2) 0.0614(19) 0.0011(16) 0.0137(15) -0.0169(16)
C8 0.075(2) 0.088(3) 0.061(2) 0.0093(18) 0.0095(17) -0.0109(19)
C9 0.103(3) 0.102(3) 0.070(2) 0.027(2) 0.010(2) -0.010(3)
C10 0.102(3) 0.085(3) 0.120(4) 0.034(3) 0.019(3) -0.009(2)
C11 0.115(3) 0.063(2) 0.136(4) 0.007(2) 0.050(3) -0.006(2)
C12 0.094(3) 0.069(2) 0.090(2) 0.003(2) 0.040(2) -0.017(2)
C13 0.059(2) 0.107(3) 0.063(2) 0.013(2) 0.0113(16) -0.023(2)
C14 0.120(4) 0.148(4) 0.096(3) 0.013(3) -0.021(3) -0.074(3)
C15 0.198(7) 0.250(9) 0.149(5) 0.015(6) -0.056(5) -0.133(6)
C16 0.167(6) 0.304(11) 0.117(4) 0.049(6) -0.064(4) -0.112(7)
C17 0.104(4) 0.232(7) 0.108(4) 0.052(4) -0.033(3) -0.040(4)
C18 0.071(3) 0.145(4) 0.093(3) 0.026(3) -0.012(2) -0.016(3)
C19 0.0477(17) 0.0530(18) 0.0515(16) -0.0034(13) 0.0092(13) -0.0059(14)
C20 0.0400(16) 0.0550(18) 0.0582(16) -0.0055(14) 0.0152(13) -0.0015(13)
C21 0.0376(16) 0.0502(17) 0.0553(16) -0.0045(13) 0.0111(13) -0.0053(13)
C22 0.0413(16) 0.0470(17) 0.0591(16) -0.0065(13) 0.0156(13) -0.0082(13)
C23 0.0452(17) 0.0498(18) 0.0751(19) -0.0070(15) 0.0206(15) -0.0026(14)
C24 0.0559(19) 0.0483(17) 0.0654(18) -0.0014(14) 0.0160(15) -0.0060(15)
C25 0.0371(16) 0.0502(17) 0.0621(17) -0.0028(13) 0.0153(13) -0.0023(13)
C26 0.0391(17) 0.0540(18) 0.070(2) -0.0040(14) 0.0147(15) -0.0018(14)
C27 0.053(2) 0.098(3) 0.085(2) -0.0158(19) 0.0082(18) 0.0150(19)
C28 0.058(2) 0.125(3) 0.117(3) -0.028(3) 0.016(2) 0.032(2)
C29 0.065(2) 0.089(3) 0.100(3) -0.029(2) 0.028(2) 0.002(2)
C30 0.067(2) 0.088(3) 0.083(2) -0.0216(19) 0.0202(19) -0.009(2)
C31 0.0508(19) 0.071(2) 0.077(2) -0.0100(17) 0.0137(17) 0.0045(16)
C32 0.098(3) 0.139(4) 0.143(4) -0.055(3) 0.053(3) 0.010(3)
C33 0.0465(18) 0.0536(18) 0.0707(19) 0.0003(15) 0.0229(15) -0.0007(15)
C34 0.083(3) 0.085(3) 0.084(2) 0.021(2) 0.008(2) -0.022(2)
C35 0.093(3) 0.103(3) 0.093(3) 0.035(2) 0.023(2) -0.009(2)
C36 0.085(3) 0.097(3) 0.064(2) 0.006(2) 0.0168(19) 0.001(2)
C37 0.113(3) 0.088(3) 0.077(2) 0.004(2) -0.009(2) -0.023(2)
C38 0.091(3) 0.069(2) 0.072(2) 0.0076(17) 0.0031(19) -0.019(2)
C39 0.154(4) 0.158(4) 0.070(2) 0.019(3) 0.000(3) -0.010(3)
C40 0.0436(17) 0.0500(18) 0.0696(18) -0.0035(14) 0.0180(14) -0.0027(14)
C41 0.0500(19) 0.0472(18) 0.089(2) -0.0036(15) 0.0215(16) 0.0032(15)
C42 0.0525(19) 0.0483(18) 0.090(2) -0.0067(15) 0.0192(16) -0.0074(15)
C43 0.0441(18) 0.0535(19) 0.093(2) -0.0112(16) 0.0223(16) -0.0132(15)
C44 0.0413(17) 0.0482(18) 0.0719(18) -0.0091(14) 0.0191(14) -0.0068(13)
C45 0.0424(17) 0.0450(17) 0.0674(17) -0.0057(13) 0.0175(14) -0.0038(13)
C46 0.073(3) 0.049(2) 0.139(3) -0.003(2) 0.033(3) -0.0022(19)
C47 0.087(5) 0.047(4) 0.201(11) -0.017(7) 0.027(7) 0.006(4)
C48 0.083(7) 0.071(5) 0.263(16) -0.050(9) -0.041(9) -0.013(5)
C49 0.190(13) 0.068(5) 0.186(9) 0.007(5) 0.062(9) -0.022(6)
C47' 0.096(12) 0.065(8) 0.20(2) -0.004(12) 0.035(15) -0.037(7)
C48' 0.27(3) 0.087(11) 0.150(14) -0.047(10) 0.042(17) -0.071(17)
C49' 0.127(15) 0.072(9) 0.166(18) 0.023(13) -0.018(14) -0.006(9)
C50 0.0416(16) 0.0483(16) 0.0676(18) -0.0112(14) 0.0161(14) -0.0072(13)
C51 0.0433(17) 0.0542(18) 0.0693(19) -0.0124(15) 0.0149(14) -0.0117(14)
C52 0.074(2) 0.083(2) 0.075(2) -0.011(2) 0.0226(18) 0.0063(19)
C53 0.101(3) 0.128(4) 0.064(2) -0.008(2) 0.020(2) -0.002(3)
C54 0.090(3) 0.085(3) 0.095(3) 0.009(2) 0.000(2) -0.008(2)
C55 0.114(3) 0.070(2) 0.095(3) -0.013(2) -0.016(2) 0.008(2)
C56 0.093(3) 0.069(2) 0.072(2) -0.0170(19) -0.0068(19) 0.012(2)
C57 0.173(5) 0.142(4) 0.097(3) 0.035(3) -0.006(3) -0.004(4)
C58 0.0435(19) 0.0494(17) 0.081(2) -0.0155(16) 0.0252(16) -0.0087(14)
C59 0.044(2) 0.079(2) 0.092(2) -0.0231(18) 0.0197(18) -0.0142(17)
C60 0.047(2) 0.109(3) 0.135(3) -0.027(3) 0.030(2) -0.020(2)
C61 0.078(3) 0.075(3) 0.148(4) -0.018(3) 0.060(3) -0.027(2)
C62 0.084(3) 0.077(2) 0.118(3) 0.009(2) 0.046(2) -0.015(2)
C63 0.060(2) 0.064(2) 0.100(3) 0.0074(19) 0.0226(19) -0.0124(17)
C64 0.114(4) 0.135(4) 0.262(6) -0.004(4) 0.115(4) -0.047(3)
C65 0.0418(17) 0.0509(17) 0.0575(16) -0.0030(13) 0.0111(13) -0.0058(13)
C66 0.0431(17) 0.0452(16) 0.0642(17) -0.0067(13) 0.0193(14) -0.0070(13)
C67 0.0430(17) 0.0625(19) 0.0734(19) -0.0132(16) 0.0170(15) -0.0148(15)
C68 0.0582(19) 0.0640(19) 0.0678(18) -0.0180(15) 0.0186(15) -0.0201(16)
C69 0.0514(18) 0.0589(18) 0.0553(16) -0.0083(14) 0.0128(14) -0.0136(15)
C70 0.0403(16) 0.0557(18) 0.0619(17) -0.0068(14) 0.0166(14) -0.0079(14)
C71 0.075(3) 0.088(3) 0.0521(18) -0.0102(17) 0.0193(17) -0.020(2)
C72 0.138(4) 0.093(3) 0.094(3) 0.002(2) 0.053(3) -0.031(3)
C73 0.229(7) 0.120(4) 0.118(4) -0.011(3) 0.093(4) -0.074(5)
C74 0.169(6) 0.207(7) 0.120(4) -0.018(4) 0.074(4) -0.113(6)
C75 0.101(4) 0.216(7) 0.138(4) 0.016(5) 0.053(3) -0.059(5)
C76 0.074(3) 0.140(4) 0.085(2) 0.001(2) 0.031(2) -0.028(3)
C77 0.0487(18) 0.073(2) 0.0626(19) -0.0144(16) 0.0124(14) -0.0155(16)
C78 0.067(2) 0.079(2) 0.085(2) -0.019(2) 0.0063(19) -0.006(2)
C79 0.074(3) 0.082(3) 0.142(4) -0.010(3) 0.009(3) 0.001(2)
C80 0.074(3) 0.086(3) 0.159(5) 0.023(3) -0.018(3) -0.005(2)
C81 0.086(3) 0.108(3) 0.106(3) 0.031(3) 0.003(2) -0.009(3)
C82 0.071(2) 0.086(3) 0.080(2) -0.001(2) 0.0119(18) -0.012(2)
C83 0.062(2) 0.064(2) 0.067(2) -0.0121(16) 0.0106(16) 0.0032(17)
C84 0.097(3) 0.107(3) 0.064(2) -0.004(2) 0.008(2) -0.006(2)
C85 0.153(5) 0.136(4) 0.068(3) -0.005(3) -0.014(3) 0.001(4)
C86 0.108(4) 0.121(4) 0.108(4) -0.037(3) -0.037(3) 0.021(3)
C87 0.074(3) 0.093(3) 0.121(3) -0.038(3) -0.004(3) 0.003(2)
C88 0.072(2) 0.077(2) 0.077(2) -0.0205(18) 0.0041(19) -0.005(2)
N1 0.0434(14) 0.0441(14) 0.0745(15) -0.0113(11) 0.0265(12) -0.0105(11)
Si1 0.0488(5) 0.0691(6) 0.0555(5) 0.0040(4) 0.0141(4) -0.0092(4)
Si2 0.0538(5) 0.0673(6) 0.0555(5) -0.0107(4) 0.0162(4) -0.0105(4)
C89 0.314(11) 0.159(6) 0.184(6) -0.022(5) -0.070(7) -0.014(7)
C90 0.228(10) 0.126(5) 0.199(8) -0.004(6) 0.045(9) -0.033(6)
C91 0.369(16) 0.302(14) 0.226(10) -0.139(10) 0.069(10) -0.066(11)
C92 0.268(9) 0.144(6) 0.305(11) -0.096(6) 0.148(9) -0.056(6)
O2 0.202(5) 0.268(6) 0.330(8) -0.162(6) 0.129(5) -0.104(4)
O1 0.325(9) 0.347(10) 0.196(5) 0.005(6) -0.025(6) -0.016(7)

loop_
_atom_type_symbol
_atom_type_description
_atom_type_scat_dispersion_real
_atom_type_scat_dispersion_imag
_atom_type_scat_source
C C 0.0033 0.0016 'International Tables Vol C Tables 4.2.6.8 and 6.1.1.4'
H H 0.0000 0.0000 'International Tables Vol C Tables 4.2.6.8 and 6.1.1.4'
N N 0.0061 0.0033 'International Tables Vol C Tables 4.2.6.8 and 6.1.1.4'
O O 0.0106 0.0060 'International Tables Vol C Tables 4.2.6.8 and 6.1.1.4'
Si Si 0.0817 0.0704 'International Tables Vol C Tables 4.2.6.8 and 6.1.1.4'

loop_
_geom_angle_atom_site_label_1
_geom_angle_atom_site_label_2
_geom_angle_atom_site_label_3
_geom_angle
_geom_angle_site_symmetry_1
_geom_angle_site_symmetry_3
_geom_angle_publ_flag
C2 C1 C6 116.0(4) . . ?
C2 C1 Si1 121.6(3) . . ?
C6 C1 Si1 122.3(3) . . ?
C1 C2 C3 122.3(4) . . ?
C1 C2 H2 118.8 . . ?
C3 C2 H2 118.8 . . ?
C4 C3 C2 118.5(5) . . ?
C4 C3 H3 120.7 . . ?
C2 C3 H3 120.7 . . ?
C5 C4 C3 121.4(5) . . ?
C5 C4 H4 119.3 . . ?
C3 C4 H4 119.3 . . ?
C4 C5 C6 117.9(5) . . ?
C4 C5 H5 121.0 . . ?
C6 C5 H5 121.0 . . ?
C1 C6 C5 123.8(5) . . ?
C1 C6 H6 118.1 . . ?
C5 C6 H6 118.1 . . ?
C12 C7 C8 115.6(3) . . ?
C12 C7 Si1 123.2(2) . . ?
C8 C7 Si1 121.2(3) . . ?
C9 C8 C7 122.5(4) . . ?
C9 C8 H8 118.7 . . ?
C7 C8 H8 118.7 . . ?
C10 C9 C8 120.0(4) . . ?
C10 C9 H9 120.0 . . ?
C8 C9 H9 120.0 . . ?
C9 C10 C11 119.7(4) . . ?
C9 C10 H10 120.1 . . ?
C11 C10 H10 120.1 . . ?
C10 C11 C12 119.9(4) . . ?
C10 C11 H11 120.0 . . ?
C12 C11 H11 120.0 . . ?
C11 C12 C7 122.3(3) . . ?
C11 C12 H12 118.9 . . ?
C7 C12 H12 118.9 . . ?
C14 C13 C18 117.3(4) . . ?
C14 C13 Si1 122.5(3) . . ?
C18 C13 Si1 120.1(3) . . ?
C13 C14 C15 120.1(5) . . ?
C13 C14 H14 120.0 . . ?
C15 C14 H14 120.0 . . ?
C16 C15 C14 119.8(6) . . ?
C16 C15 H15 120.1 . . ?
C14 C15 H15 120.1 . . ?
C17 C16 C15 121.4(6) . . ?
C17 C16 H16 119.3 . . ?
C15 C16 H16 119.3 . . ?
C16 C17 C18 118.2(6) . . ?
C16 C17 H17 120.9 . . ?
C18 C17 H17 120.9 . . ?
C17 C18 C13 123.2(5) . . ?
C17 C18 H18 118.4 . . ?
C13 C18 H18 118.4 . . ?
C20 C19 C24 116.2(2) . . ?
C20 C19 Si1 118.9(2) . . ?
C24 C19 Si1 124.5(2) . . ?
C21 C20 C19 123.9(2) . . ?
C21 C20 H20 118.0 . . ?
C19 C20 H20 118.0 . . ?
C20 C21 C22 117.1(2) . . ?
C20 C21 C25 122.8(2) . . ?
C22 C21 C25 120.1(2) . . ?
C23 C22 C21 120.7(2) . . ?
C23 C22 N1 120.7(2) . . ?
C21 C22 N1 118.4(2) . . ?
C24 C23 C22 120.6(3) . . ?
C24 C23 H23 119.7 . . ?
C22 C23 H23 119.7 . . ?
C23 C24 C19 121.3(3) . . ?
C23 C24 H24 119.4 . . ?
C19 C24 H24 119.4 . . ?
C21 C25 C40 108.3(2) . . ?
C21 C25 C26 109.3(2) . . ?
C40 C25 C26 111.1(2) . . ?
C21 C25 C33 109.8(2) . . ?
C40 C25 C33 108.4(2) . . ?
C26 C25 C33 110.0(2) . . ?
C27 C26 C31 116.4(3) . . ?
C27 C26 C25 124.7(3) . . ?
C31 C26 C25 118.8(3) . . ?
C26 C27 C28 121.4(3) . . ?
C26 C27 H27 119.3 . . ?
C28 C27 H27 119.3 . . ?
C29 C28 C27 122.0(3) . . ?
C29 C28 H28 119.0 . . ?
C27 C28 H28 119.0 . . ?
C28 C29 C30 117.1(3) . . ?
C28 C29 C32 121.5(4) . . ?
C30 C29 C32 121.4(4) . . ?
C29 C30 C31 121.1(3) . . ?
C29 C30 H30 119.5 . . ?
C31 C30 H30 119.5 . . ?
C30 C31 C26 122.0(3) . . ?
C30 C31 H31 119.0 . . ?
C26 C31 H31 119.0 . . ?
C29 C32 H32A 109.5 . . ?
C29 C32 H32B 109.5 . . ?
H32A C32 H32B 109.5 . . ?
C29 C32 H32C 109.5 . . ?
H32A C32 H32C 109.5 . . ?
H32B C32 H32C 109.5 . . ?
C38 C33 C34 116.6(3) . . ?
C38 C33 C25 122.0(3) . . ?
C34 C33 C25 121.2(3) . . ?
C33 C34 C35 121.1(3) . . ?
C33 C34 H34 119.5 . . ?
C35 C34 H34 119.5 . . ?
C36 C35 C34 122.4(3) . . ?
C36 C35 H35 118.8 . . ?
C34 C35 H35 118.8 . . ?
C37 C36 C35 116.2(3) . . ?
C37 C36 C39 123.1(4) . . ?
C35 C36 C39 120.7(4) . . ?
C36 C37 C38 122.0(4) . . ?
C36 C37 H37 119.0 . . ?
C38 C37 H37 119.0 . . ?
C33 C38 C37 121.6(3) . . ?
C33 C38 H38 119.2 . . ?
C37 C38 H38 119.2 . . ?
C36 C39 H39A 109.5 . . ?
C36 C39 H39B 109.5 . . ?
H39A C39 H39B 109.5 . . ?
C36 C39 H39C 109.5 . . ?
H39A C39 H39C 109.5 . . ?
H39B C39 H39C 109.5 . . ?
C41 C40 C45 118.3(2) . . ?
C41 C40 C25 122.4(2) . . ?
C45 C40 C25 119.0(2) . . ?
C40 C41 C42 122.5(3) . . ?
C40 C41 H41 118.7 . . ?
C42 C41 H41 118.7 . . ?
C43 C42 C41 116.8(3) . . ?
C43 C42 C46 121.9(3) . . ?
C41 C42 C46 121.2(3) . . ?
C44 C43 C42 123.2(3) . . ?
C44 C43 H43 118.4 . . ?
C42 C43 H43 118.4 . . ?
C43 C44 C45 118.0(2) . . ?
C43 C44 C50 124.3(2) . . ?
C45 C44 C50 117.6(2) . . ?
C40 C45 C44 121.1(2) . . ?
C40 C45 N1 119.7(2) . . ?
C44 C45 N1 119.2(2) . . ?
C48 C46 C49' 133.1(9) . . ?
C48 C46 C47' 51.4(6) . . ?
C49' C46 C47' 112.6(8) . . ?
C48 C46 C47 112.1(5) . . ?
C49' C46 C47 40.5(7) . . ?
C47' C46 C47 132.7(7) . . ?
C48 C46 C42 113.3(4) . . ?
C49' C46 C42 113.2(8) . . ?
C47' C46 C42 113.2(6) . . ?
C47 C46 C42 113.8(4) . . ?
C48 C46 C49 108.5(6) . . ?
C49' C46 C49 64.3(8) . . ?
C47' C46 C49 58.6(7) . . ?
C47 C46 C49 103.5(5) . . ?
C42 C46 C49 104.8(4) . . ?
C48 C46 C48' 54.8(7) . . ?
C49' C46 C48' 107.9(8) . . ?
C47' C46 C48' 105.3(8) . . ?
C47 C46 C48' 68.5(8) . . ?
C42 C46 C48' 103.8(6) . . ?
C49 C46 C48' 151.1(6) . . ?
C46 C47 H47A 109.5 . . ?
C46 C47 H47B 109.5 . . ?
C46 C47 H47C 109.5 . . ?
C46 C48 H48A 109.5 . . ?
C46 C48 H48B 109.5 . . ?
C46 C48 H48C 109.5 . . ?
C46 C49 H49A 109.5 . . ?
C46 C49 H49B 109.5 . . ?
C46 C49 H49C 109.5 . . ?
C46 C47' H47D 109.5 . . ?
C46 C47' H47E 109.5 . . ?
H47D C47' H47E 109.5 . . ?
C46 C47' H47F 109.5 . . ?
H47D C47' H47F 109.5 . . ?
H47E C47' H47F 109.5 . . ?
C46 C48' H48D 109.5 . . ?
C46 C48' H48E 109.5 . . ?
H48D C48' H48E 109.5 . . ?
C46 C48' H48F 109.5 . . ?
H48D C48' H48F 109.5 . . ?
H48E C48' H48F 109.5 . . ?
C46 C49' H49D 109.5 . . ?
C46 C49' H49E 109.5 . . ?
H49D C49' H49E 109.5 . . ?
C46 C49' H49F 109.5 . . ?
H49D C49' H49F 109.5 . . ?
H49E C49' H49F 109.5 . . ?
C65 C50 C44 107.8(2) . . ?
C65 C50 C58 111.2(2) . . ?
C44 C50 C58 109.8(2) . . ?
C65 C50 C51 106.7(2) . . ?
C44 C50 C51 109.8(2) . . ?
C58 C50 C51 111.4(2) . . ?
C52 C51 C56 116.3(3) . . ?
C52 C51 C50 123.3(3) . . ?
C56 C51 C50 120.4(3) . . ?
C51 C52 C53 120.9(3) . . ?
C51 C52 H52 119.5 . . ?
C53 C52 H52 119.5 . . ?
C54 C53 C52 122.4(3) . . ?
C54 C53 H53 118.8 . . ?
C52 C53 H53 118.8 . . ?
C55 C54 C53 115.6(4) . . ?
C55 C54 C57 123.8(4) . . ?
C53 C54 C57 120.6(4) . . ?
C56 C55 C54 122.3(4) . . ?
C56 C55 H55 118.9 . . ?
C54 C55 H55 118.9 . . ?
C55 C56 C51 122.5(3) . . ?
C55 C56 H56 118.8 . . ?
C51 C56 H56 118.8 . . ?
C54 C57 H57A 109.5 . . ?
C54 C57 H57B 109.5 . . ?
H57A C57 H57B 109.5 . . ?
C54 C57 H57C 109.5 . . ?
H57A C57 H57C 109.5 . . ?
H57B C57 H57C 109.5 . . ?
C59 C58 C63 117.6(3) . . ?
C59 C58 C50 123.7(3) . . ?
C63 C58 C50 118.7(3) . . ?
C58 C59 C60 120.2(4) . . ?
C58 C59 H59 119.9 . . ?
C60 C59 H59 119.9 . . ?
C61 C60 C59 122.6(4) . . ?
C61 C60 H60 118.7 . . ?
C59 C60 H60 118.7 . . ?
C60 C61 C62 117.4(3) . . ?
C60 C61 C64 121.9(5) . . ?
C62 C61 C64 120.7(5) . . ?
C61 C62 C63 121.0(4) . . ?
C61 C62 H62 119.5 . . ?
C63 C62 H62 119.5 . . ?
C62 C63 C58 121.1(3) . . ?
C62 C63 H63 119.5 . . ?
C58 C63 H63 119.5 . . ?
C61 C64 H64A 109.5 . . ?
C61 C64 H64B 109.5 . . ?
H64A C64 H64B 109.5 . . ?
C61 C64 H64C 109.5 . . ?
H64A C64 H64C 109.5 . . ?
H64B C64 H64C 109.5 . . ?
C66 C65 C70 117.9(2) . . ?
C66 C65 C50 118.4(2) . . ?
C70 C65 C50 123.3(2) . . ?
C67 C66 C65 120.3(2) . . ?
C67 C66 N1 121.2(2) . . ?
C65 C66 N1 118.4(2) . . ?
C68 C67 C66 119.9(3) . . ?
C68 C67 H67 120.0 . . ?
C66 C67 H67 120.0 . . ?
C67 C68 C69 122.3(3) . . ?
C67 C68 H68 118.8 . . ?
C69 C68 H68 118.8 . . ?
C70 C69 C68 116.1(2) . . ?
C70 C69 Si2 121.7(2) . . ?
C68 C69 Si2 122.0(2) . . ?
C69 C70 C65 123.4(2) . . ?
C69 C70 H70 118.3 . . ?
C65 C70 H70 118.3 . . ?
C72 C71 C76 116.3(4) . . ?
C72 C71 Si2 120.6(3) . . ?
C76 C71 Si2 123.2(3) . . ?
C71 C72 C73 120.7(5) . . ?
C71 C72 H72 119.7 . . ?
C73 C72 H72 119.7 . . ?
C74 C73 C72 119.5(6) . . ?
C74 C73 H73 120.2 . . ?
C72 C73 H73 120.2 . . ?
C75 C74 C73 120.8(6) . . ?
C75 C74 H74 119.6 . . ?
C73 C74 H74 119.6 . . ?
C74 C75 C76 120.3(6) . . ?
C74 C75 H75 119.8 . . ?
C76 C75 H75 119.8 . . ?
C75 C76 C71 122.4(5) . . ?
C75 C76 H76 118.8 . . ?
C71 C76 H76 118.8 . . ?
C82 C77 C78 115.9(3) . . ?
C82 C77 Si2 122.6(3) . . ?
C78 C77 Si2 121.5(2) . . ?
C79 C78 C77 122.5(4) . . ?
C79 C78 H78 118.7 . . ?
C77 C78 H78 118.7 . . ?
C78 C79 C80 120.3(4) . . ?
C78 C79 H79 119.8 . . ?
C80 C79 H79 119.8 . . ?
C79 C80 C81 119.0(4) . . ?
C79 C80 H80 120.5 . . ?
C81 C80 H80 120.5 . . ?
C82 C81 C80 120.0(4) . . ?
C82 C81 H81 120.0 . . ?
C80 C81 H81 120.0 . . ?
C81 C82 C77 122.2(4) . . ?
C81 C82 H82 118.9 . . ?
C77 C82 H82 118.9 . . ?
C84 C83 C88 116.1(3) . . ?
C84 C83 Si2 122.8(3) . . ?
C88 C83 Si2 121.1(2) . . ?
C83 C84 C85 121.9(4) . . ?
C83 C84 H84 119.1 . . ?
C85 C84 H84 119.1 . . ?
C86 C85 C84 120.2(4) . . ?
C86 C85 H85 119.9 . . ?
C84 C85 H85 119.9 . . ?
C87 C86 C85 119.1(4) . . ?
C87 C86 H86 120.4 . . ?
C85 C86 H86 120.4 . . ?
C86 C87 C88 120.5(4) . . ?
C86 C87 H87 119.8 . . ?
C88 C87 H87 119.8 . . ?
C87 C88 C83 122.3(4) . . ?
C87 C88 H88 118.9 . . ?
C83 C88 H88 118.9 . . ?
C45 N1 C22 118.3(2) . . ?
C45 N1 C66 118.1(2) . . ?
C22 N1 C66 123.5(2) . . ?
C1 Si1 C19 108.58(14) . . ?
C1 Si1 C13 108.42(17) . . ?
C19 Si1 C13 106.93(12) . . ?
C1 Si1 C7 111.51(14) . . ?
C19 Si1 C7 112.24(13) . . ?
C13 Si1 C7 108.99(16) . . ?
C71 Si2 C77 110.82(15) . . ?
C71 Si2 C83 109.15(14) . . ?
C77 Si2 C83 107.89(14) . . ?
C71 Si2 C69 108.67(14) . . ?
C77 Si2 C69 108.72(13) . . ?
C83 Si2 C69 111.60(13) . . ?
C90 C89 H89A 109.5 . . ?
C90 C89 H89B 109.5 . . ?
H89A C89 H89B 109.5 . . ?
C90 C89 H89C 109.5 . . ?
H89A C89 H89C 109.5 . . ?
H89B C89 H89C 109.5 . . ?
O1 C90 O2 126.0(8) . . ?
O1 C90 C89 122.0(7) . . ?
O2 C90 C89 108.8(7) . . ?
O2 C91 C92 123.5(8) . . ?
O2 C91 H91A 106.4 . . ?
C92 C91 H91A 106.4 . . ?
O2 C91 H91B 106.4 . . ?
C92 C91 H91B 106.4 . . ?
H91A C91 H91B 106.5 . . ?
C91 C92 H92A 109.5 . . ?
C91 C92 H92B 109.5 . . ?
H92A C92 H92B 109.5 . . ?
C91 C92 H92C 109.5 . . ?
H92A C92 H92C 109.5 . . ?
H92B C92 H92C 109.5 . . ?
C90 O2 C91 145.1(7) . . ?

loop_
_geom_bond_atom_site_label_1
_geom_bond_atom_site_label_2
_geom_bond_distance
_geom_bond_site_symmetry_2
_geom_bond_publ_flag
C1 C2 1.369(5) . ?
C1 C6 1.374(5) . ?
C1 Si1 1.864(3) . ?
C2 C3 1.394(5) . ?
C2 H2 0.9300 . ?
C3 C4 1.365(7) . ?
C3 H3 0.9300 . ?
C4 C5 1.361(7) . ?
C4 H4 0.9300 . ?
C5 C6 1.376(6) . ?
C5 H5 0.9300 . ?
C6 H6 0.9300 . ?
C7 C12 1.378(4) . ?
C7 C8 1.394(4) . ?
C7 Si1 1.873(3) . ?
C8 C9 1.367(5) . ?
C8 H8 0.9300 . ?
C9 C10 1.352(5) . ?
C9 H9 0.9300 . ?
C10 C11 1.370(5) . ?
C10 H10 0.9300 . ?
C11 C12 1.373(5) . ?
C11 H11 0.9300 . ?
C12 H12 0.9300 . ?
C13 C14 1.382(5) . ?
C13 C18 1.386(5) . ?
C13 Si1 1.867(3) . ?
C14 C15 1.387(7) . ?
C14 H14 0.9300 . ?
C15 C16 1.384(9) . ?
C15 H15 0.9300 . ?
C16 C17 1.343(9) . ?
C16 H16 0.9300 . ?
C17 C18 1.375(6) . ?
C17 H17 0.9300 . ?
C18 H18 0.9300 . ?
C19 C20 1.400(4) . ?
C19 C24 1.405(4) . ?
C19 Si1 1.866(3) . ?
C20 C21 1.390(3) . ?
C20 H20 0.9300 . ?
C21 C22 1.398(3) . ?
C21 C25 1.524(4) . ?
C22 C23 1.383(4) . ?
C22 N1 1.415(3) . ?
C23 C24 1.376(3) . ?
C23 H23 0.9300 . ?
C24 H24 0.9300 . ?
C25 C40 1.537(4) . ?
C25 C26 1.547(4) . ?
C25 C33 1.560(4) . ?
C26 C27 1.357(4) . ?
C26 C31 1.387(4) . ?
C27 C28 1.396(4) . ?
C27 H27 0.9300 . ?
C28 C29 1.356(5) . ?
C28 H28 0.9300 . ?
C29 C30 1.373(5) . ?
C29 C32 1.522(4) . ?
C30 C31 1.378(4) . ?
C30 H30 0.9300 . ?
C31 H31 0.9300 . ?
C32 H32A 0.9600 . ?
C32 H32B 0.9600 . ?
C32 H32C 0.9600 . ?
C33 C38 1.363(4) . ?
C33 C34 1.369(4) . ?
C34 C35 1.380(5) . ?
C34 H34 0.9300 . ?
C35 C36 1.364(5) . ?
C35 H35 0.9300 . ?
C36 C37 1.357(5) . ?
C36 C39 1.502(5) . ?
C37 C38 1.385(5) . ?
C37 H37 0.9300 . ?
C38 H38 0.9300 . ?
C39 H39A 0.9600 . ?
C39 H39B 0.9600 . ?
C39 H39C 0.9600 . ?
C40 C41 1.385(4) . ?
C40 C45 1.391(3) . ?
C41 C42 1.395(4) . ?
C41 H41 0.9300 . ?
C42 C43 1.387(4) . ?
C42 C46 1.532(4) . ?
C43 C44 1.377(4) . ?
C43 H43 0.9300 . ?
C44 C45 1.402(3) . ?
C44 C50 1.541(4) . ?
C45 N1 1.403(3) . ?
C46 C48 1.453(7) . ?
C46 C49' 1.464(11) . ?
C46 C47' 1.478(9) . ?
C46 C47 1.499(7) . ?
C46 C49 1.588(8) . ?
C46 C48' 1.588(10) . ?
C47 H47A 0.9600 . ?
C47 H47B 0.9600 . ?
C47 H47C 0.9600 . ?
C48 H48A 0.9600 . ?
C48 H48B 0.9600 . ?
C48 H48C 0.9600 . ?
C49 H49A 0.9600 . ?
C49 H49B 0.9600 . ?
C49 H49C 0.9600 . ?
C47' H47D 0.9600 . ?
C47' H47E 0.9600 . ?
C47' H47F 0.9600 . ?
C48' H48D 0.9600 . ?
C48' H48E 0.9600 . ?
C48' H48F 0.9600 . ?
C49' H49D 0.9600 . ?
C49' H49E 0.9600 . ?
C49' H49F 0.9600 . ?
C50 C65 1.530(4) . ?
C50 C58 1.545(4) . ?
C50 C51 1.549(4) . ?
C51 C52 1.366(4) . ?
C51 C56 1.378(4) . ?
C52 C53 1.389(5) . ?
C52 H52 0.9300 . ?
C53 C54 1.383(5) . ?
C53 H53 0.9300 . ?
C54 C55 1.364(5) . ?
C54 C57 1.513(5) . ?
C55 C56 1.364(5) . ?
C55 H55 0.9300 . ?
C56 H56 0.9300 . ?
C57 H57A 0.9600 . ?
C57 H57B 0.9600 . ?
C57 H57C 0.9600 . ?
C58 C59 1.367(4) . ?
C58 C63 1.388(4) . ?
C59 C60 1.394(5) . ?
C59 H59 0.9300 . ?
C60 C61 1.352(5) . ?
C60 H60 0.9300 . ?
C61 C62 1.375(6) . ?
C61 C64 1.526(5) . ?
C62 C63 1.384(4) . ?
C62 H62 0.9300 . ?
C63 H63 0.9300 . ?
C64 H64A 0.9600 . ?
C64 H64B 0.9600 . ?
C64 H64C 0.9600 . ?
C65 C66 1.393(3) . ?
C65 C70 1.399(3) . ?
C66 C67 1.383(4) . ?
C66 N1 1.416(3) . ?
C67 C68 1.382(4) . ?
C67 H67 0.9300 . ?
C68 C69 1.393(4) . ?
C68 H68 0.9300 . ?
C69 C70 1.389(4) . ?
C69 Si2 1.874(3) . ?
C70 H70 0.9300 . ?
C71 C72 1.385(5) . ?
C71 C76 1.387(5) . ?
C71 Si2 1.868(3) . ?
C72 C73 1.411(6) . ?
C72 H72 0.9300 . ?
C73 C74 1.349(9) . ?
C73 H73 0.9300 . ?
C74 C75 1.340(9) . ?
C74 H74 0.9300 . ?
C75 C76 1.362(6) . ?
C75 H75 0.9300 . ?
C76 H76 0.9300 . ?
C77 C82 1.390(4) . ?
C77 C78 1.395(4) . ?
C77 Si2 1.871(3) . ?
C78 C79 1.363(5) . ?
C78 H78 0.9300 . ?
C79 C80 1.375(6) . ?
C79 H79 0.9300 . ?
C80 C81 1.382(6) . ?
C80 H80 0.9300 . ?
C81 C82 1.375(5) . ?
C81 H81 0.9300 . ?
C82 H82 0.9300 . ?
C83 C84 1.384(4) . ?
C83 C88 1.388(4) . ?
C83 Si2 1.871(3) . ?
C84 C85 1.384(6) . ?
C84 H84 0.9300 . ?
C85 C86 1.372(6) . ?
C85 H85 0.9300 . ?
C86 C87 1.362(6) . ?
C86 H86 0.9300 . ?
C87 C88 1.374(5) . ?
C87 H87 0.9300 . ?
C88 H88 0.9300 . ?
C89 C90 1.477(7) . ?
C89 H89A 0.9600 . ?
C89 H89B 0.9600 . ?
C89 H89C 0.9600 . ?
C90 O1 1.255(6) . ?
C90 O2 1.267(6) . ?
C91 O2 1.367(6) . ?
C91 C92 1.403(8) . ?
C91 H91A 0.9700 . ?
C91 H91B 0.9700 . ?
C92 H92A 0.9600 . ?
C92 H92B 0.9600 . ?
C92 H92C 0.9600 . ?
